data_7056709
loop_
_publ_author_name
'Lee, Sze-Ling'
'Hu, Fei-long'
'Shang, Xiu-Juan'
'Shi, Yi-Xiang'
'Tan, Ai Ling'
'Mizera, Jens'
'Clegg, Jack Kay'
'Zhang, Wen-Hua'
'Young, David James'
'Lang, Jian-Ping'

_publ_section_title
;
 Efficient ring-opening polymerization (ROP) of &#x025B;-caprolactone
 catalysed by isomeric pyridyl \b-diketonate iron(lll) complexes
;
_journal_name_full 'New J. Chem.'
_journal_paper_doi 10.1039/C7NJ03571C
_journal_year 2017
_chemical_formula_moiety '(C39 H27 Fe N6 O6), 0.5(H2 O)'
_chemical_formula_sum 'C39 H28 Fe N6 O6.5'
_chemical_formula_weight 740.52
_space_group_crystal_system trigonal
_space_group_IT_number 148
_space_group_name_Hall '-R 3'
_space_group_name_H-M_alt 'R -3 :H'
_symmetry_space_group_name_Hall '-R 3'
_symmetry_space_group_name_H-M 'R -3 :H'
_atom_sites_solution_hydrogens geom
_audit_creation_method SHELXL-2014/7
_audit_update_record
;
2017-04-21 deposited with the CCDC.
2017-10-24 downloaded from the CCDC.
;
_cell_angle_alpha 90
_cell_angle_beta 90
_cell_angle_gamma 120
_cell_formula_units_Z 6
_cell_length_a 13.7398(16)
_cell_length_b 13.7398(16)
_cell_length_c 33.050(7)
_cell_measurement_reflns_used 6375
_cell_measurement_temperature 293(2)
_cell_measurement_theta_max 27.4894
_cell_measurement_theta_min 2.9991
_cell_volume 5403.3(14)
_computing_structure_refinement 'SHELXL-2014/7 (Sheldrick, 2014)'
_diffrn_ambient_temperature 293(2)
_diffrn_measured_fraction_theta_full 0.998
_diffrn_measured_fraction_theta_max 0.998
_diffrn_measurement_device_type 'AFC10: Fixed Chi 2 circle'
_diffrn_measurement_method 'phi and omega scans'
_diffrn_radiation_type MoK\a
_diffrn_radiation_wavelength 0.71073
_diffrn_reflns_av_R_equivalents 0.0336
_diffrn_reflns_av_unetI/netI 0.0218
_diffrn_reflns_Laue_measured_fraction_full 0.998
_diffrn_reflns_Laue_measured_fraction_max 0.998
_diffrn_reflns_limit_h_max 15
_diffrn_reflns_limit_h_min -16
_diffrn_reflns_limit_k_max 15
_diffrn_reflns_limit_k_min -16
_diffrn_reflns_limit_l_max 39
_diffrn_reflns_limit_l_min -39
_diffrn_reflns_number 14450
_diffrn_reflns_point_group_measured_fraction_full 0.998
_diffrn_reflns_point_group_measured_fraction_max 0.998
_diffrn_reflns_theta_full 24.995
_diffrn_reflns_theta_max 24.995
_diffrn_reflns_theta_min 3.001
_exptl_absorpt_coefficient_mu 0.476
_exptl_absorpt_correction_T_max 0.914
_exptl_absorpt_correction_T_min 0.909
_exptl_absorpt_correction_type multi-scan
_exptl_absorpt_process_details sadabs
_exptl_crystal_colour Red
_exptl_crystal_density_diffrn 1.365
_exptl_crystal_description Block
_exptl_crystal_F_000 2292
_exptl_crystal_size_max 0.200
_exptl_crystal_size_mid 0.200
_exptl_crystal_size_min 0.190
_refine_diff_density_max 0.248
_refine_diff_density_min -0.240
_refine_diff_density_rms 0.041
_refine_ls_extinction_method none
_refine_ls_goodness_of_fit_ref 1.220
_refine_ls_hydrogen_treatment constr
_refine_ls_matrix_type full
_refine_ls_number_parameters 246
_refine_ls_number_reflns 2118
_refine_ls_number_restraints 516
_refine_ls_restrained_S_all 1.117
_refine_ls_R_factor_all 0.0836
_refine_ls_R_factor_gt 0.0721
_refine_ls_shift/su_max 0.000
_refine_ls_shift/su_mean 0.000
_refine_ls_structure_factor_coef Fsqd
_refine_ls_weighting_details 'w=1/[\s^2^(Fo^2^)+(0.0935P)^2^+3.4312P] where P=(Fo^2^+2Fc^2^)/3'
_refine_ls_weighting_scheme calc
_refine_ls_wR_factor_gt 0.1807
_refine_ls_wR_factor_ref 0.1900
_reflns_Friedel_coverage 0.000
_reflns_number_gt 1876
_reflns_number_total 2118
_reflns_threshold_expression 'I > 2\s(I)'
_cod_data_source_file c7nj03571c1.cif
_cod_data_source_block CPX3
_cod_original_cell_volume 5403.3(17)
_cod_original_formula_sum 'C39 H28 Fe N6 O6.50'
_cod_database_code 7056709
_shelx_shelxl_version_number 2014/7
_shelx_space_group_comment
;
The symmetry employed for this shelxl refinement is uniquely defined
by the following loop, which should always be used as a source of
symmetry information in preference to the above space-group names.
They are only intended as comments.
;
_shelx_estimated_absorpt_t_min 0.911
_shelx_estimated_absorpt_t_max 0.915

loop_
_space_group_symop_operation_xyz
'x, y, z'
'-y, x-y, z'
'-x+y, -x, z'
'x+2/3, y+1/3, z+1/3'
'-y+2/3, x-y+1/3, z+1/3'
'-x+y+2/3, -x+1/3, z+1/3'
'x+1/3, y+2/3, z+2/3'
'-y+1/3, x-y+2/3, z+2/3'
'-x+y+1/3, -x+2/3, z+2/3'
'-x, -y, -z'
'y, -x+y, -z'
'x-y, x, -z'
'-x+2/3, -y+1/3, -z+1/3'
'y+2/3, -x+y+1/3, -z+1/3'
'x-y+2/3, x+1/3, -z+1/3'
'-x+1/3, -y+2/3, -z+2/3'
'y+1/3, -x+y+2/3, -z+2/3'
'x-y+1/3, x+2/3, -z+2/3'

loop_
_atom_site_label
_atom_site_type_symbol
_atom_site_fract_x
_atom_site_fract_y
_atom_site_fract_z
_atom_site_U_iso_or_equiv
_atom_site_adp_type
_atom_site_occupancy
_atom_site_site_symmetry_order
_atom_site_calc_flag
_atom_site_refinement_flags_posn
_atom_site_refinement_flags_adp
_atom_site_refinement_flags_occupancy
_atom_site_disorder_assembly
_atom_site_disorder_group
Fe1 Fe 0.3333 0.6667 0.01899(3) 0.0760(4) Uani 1 3 d S T P . .
O1 O 0.20229(19) 0.6270(2) 0.05524(8) 0.0794(7) Uani 1 1 d . . . . .
O2 O 0.22959(19) 0.5350(2) -0.01438(7) 0.0787(7) Uani 1 1 d . . . . .
C2 C -0.0812(17) 0.4226(18) 0.0929(5) 0.095(6) Uani 0.3333 1 d G U P A 1
H2 H -0.1044 0.3730 0.0712 0.114 Uiso 0.3333 1 calc R U P A 1
C1 C -0.1544(13) 0.4041(15) 0.1248(6) 0.144(8) Uani 0.3333 1 d G U P A 1
H1 H -0.2266 0.3421 0.1244 0.173 Uiso 0.3333 1 calc R U P A 1
N1 N -0.1198(10) 0.4783(14) 0.1573(5) 0.106(5) Uani 0.3333 1 d G U P A 1
C3 C -0.0118(10) 0.5710(12) 0.1579(4) 0.075(4) Uani 0.3333 1 d G U P A 1
H3 H 0.0114 0.6206 0.1796 0.090 Uiso 0.3333 1 calc R U P A 1
C4 C 0.0614(12) 0.5895(13) 0.1260(5) 0.073(4) Uani 0.3333 1 d G U P A 1
H4 H 0.1336 0.6515 0.1264 0.088 Uiso 0.3333 1 calc R U P A 1
C5 C 0.0267(16) 0.5153(17) 0.0935(5) 0.049(3) Uani 0.3333 1 d G U P A 1
N1A N -0.0570(8) 0.4347(9) 0.0981(2) 0.092(2) Uani 0.6667 1 d G U P A 2
C1A C -0.1209(6) 0.4264(7) 0.1319(2) 0.102(2) Uani 0.6667 1 d G U P A 2
H1A H -0.1923 0.3643 0.1351 0.123 Uiso 0.6667 1 calc R U P A 2
C2A C -0.0780(6) 0.5110(6) 0.1609(2) 0.091(3) Uani 0.6667 1 d G U P A 2
H2A H -0.1208 0.5054 0.1835 0.109 Uiso 0.6667 1 calc R U P A 2
C3A C 0.0287(7) 0.6038(7) 0.1561(3) 0.120(4) Uani 0.6667 1 d G U P A 2
H3A H 0.0574 0.6603 0.1755 0.144 Uiso 0.6667 1 calc R U P A 2
C4A C 0.0926(7) 0.6121(8) 0.1223(3) 0.100(3) Uani 0.6667 1 d G U P A 2
H4A H 0.1640 0.6742 0.1191 0.120 Uiso 0.6667 1 calc R U P A 2
C5A C 0.0497(9) 0.5275(10) 0.0933(3) 0.078(3) Uani 0.6667 1 d G U P A 2
C6 C 0.1102(3) 0.5334(3) 0.05783(10) 0.0663(8) Uani 1 1 d . . . . .
C7 C 0.0750(3) 0.4464(3) 0.03005(10) 0.0728(9) Uani 1 1 d . . . . .
H7 H 0.0071 0.3810 0.0349 0.087 Uiso 1 1 calc R U . . .
C8 C 0.1348(3) 0.4511(3) -0.00447(10) 0.0655(8) Uani 1 1 d . . . . .
N2 N 0.0051(8) 0.1706(9) -0.0848(3) 0.106(3) Uani 0.6667 1 d . U P B 1
C9 C 0.0826(13) 0.3578(14) -0.0345(5) 0.058(2) Uani 0.6667 1 d . U P B 1
C10 C -0.0185(14) 0.2671(15) -0.0299(6) 0.095(4) Uani 0.6667 1 d . U P B 1
H10 H -0.0708 0.2620 -0.0109 0.115 Uiso 0.6667 1 calc R U P B 1
C11 C -0.0395(12) 0.1741(13) -0.0586(5) 0.131(5) Uani 0.6667 1 d . U P B 1
H11 H -0.1036 0.1062 -0.0526 0.157 Uiso 0.6667 1 calc R U P B 1
C12 C 0.1004(11) 0.2587(11) -0.0922(5) 0.107(4) Uani 0.6667 1 d . U P B 1
H12 H 0.1433 0.2571 -0.1137 0.128 Uiso 0.6667 1 calc R U P B 1
C13 C 0.1430(10) 0.3598(14) -0.0684(4) 0.083(3) Uani 0.6667 1 d . U P B 1
H13 H 0.2092 0.4245 -0.0755 0.100 Uiso 0.6667 1 calc R U P B 1
C10A C 0.039(2) 0.192(3) -0.0928(9) 0.105(7) Uani 0.3333 1 d . U P B 2
H10A H 0.0208 0.1396 -0.1133 0.126 Uiso 0.3333 1 calc R U P B 2
C9A C 0.102(3) 0.348(3) -0.0312(11) 0.057(4) Uani 0.3333 1 d . U P B 2
N2A N 0.000(2) 0.250(2) -0.0236(9) 0.098(7) Uani 0.3333 1 d . U P B 2
C11A C -0.061(2) 0.176(3) -0.0495(8) 0.115(7) Uani 0.3333 1 d . U P B 2
H11A H -0.1381 0.1249 -0.0477 0.139 Uiso 0.3333 1 calc R U P B 2
C12A C 0.134(2) 0.285(3) -0.0906(11) 0.108(7) Uani 0.3333 1 d . U P B 2
H12A H 0.1832 0.3015 -0.1123 0.129 Uiso 0.3333 1 calc R U P B 2
C13A C 0.169(2) 0.356(3) -0.0607(8) 0.073(4) Uani 0.3333 1 d . U P B 2
H13A H 0.2432 0.4141 -0.0604 0.087 Uiso 0.3333 1 calc R U P B 2
O1W O -0.3333 0.3333 0.1931(4) 0.143(5) Uani 0.5 3 d S T P . .

loop_
_atom_site_aniso_label
_atom_site_aniso_U_11
_atom_site_aniso_U_22
_atom_site_aniso_U_33
_atom_site_aniso_U_23
_atom_site_aniso_U_13
_atom_site_aniso_U_12
Fe1 0.0653(4) 0.0653(4) 0.0973(8) 0.000 0.000 0.0327(2)
O1 0.0687(14) 0.0745(15) 0.0949(18) -0.0137(12) 0.0013(12) 0.0357(13)
O2 0.0667(14) 0.0748(15) 0.0877(17) -0.0066(12) 0.0075(12) 0.0301(12)
C2 0.067(8) 0.082(8) 0.107(9) -0.014(7) 0.008(6) 0.016(7)
C1 0.104(10) 0.123(10) 0.129(10) -0.049(8) 0.024(8) 0.000(9)
N1 0.068(8) 0.088(8) 0.120(8) -0.027(6) 0.013(6) 0.007(7)
C3 0.057(8) 0.060(8) 0.082(6) -0.027(6) 0.016(6) 0.009(7)
C4 0.052(6) 0.066(7) 0.080(6) -0.015(6) 0.010(5) 0.014(6)
C5 0.042(6) 0.055(6) 0.058(6) 0.000(4) 0.004(4) 0.029(5)
N1A 0.086(5) 0.098(5) 0.079(4) -0.013(3) 0.001(3) 0.037(4)
C1A 0.079(4) 0.095(5) 0.097(5) -0.017(4) 0.007(4) 0.016(4)
C2A 0.078(6) 0.083(6) 0.090(4) -0.008(4) 0.022(4) 0.024(5)
C3A 0.103(7) 0.091(6) 0.120(5) -0.023(5) 0.036(5) 0.014(5)
C4A 0.088(6) 0.086(5) 0.101(5) -0.015(4) 0.017(4) 0.025(4)
C5A 0.071(6) 0.078(5) 0.090(5) -0.001(4) -0.009(3) 0.040(4)
C6 0.0657(19) 0.072(2) 0.071(2) -0.0027(16) -0.0032(16) 0.0421(18)
C7 0.067(2) 0.075(2) 0.076(2) -0.0058(17) 0.0010(16) 0.0350(17)
C8 0.0630(19) 0.073(2) 0.067(2) -0.0003(16) -0.0063(15) 0.0386(17)
N2 0.089(7) 0.103(5) 0.107(6) -0.026(4) 0.016(4) 0.033(5)
C9 0.057(5) 0.076(4) 0.061(4) 0.002(3) -0.010(3) 0.047(3)
C10 0.071(5) 0.098(6) 0.103(6) -0.016(4) 0.006(4) 0.032(4)
C11 0.103(8) 0.104(5) 0.137(8) -0.038(5) 0.033(5) 0.015(5)
C12 0.089(9) 0.103(7) 0.106(5) -0.032(5) 0.019(6) 0.032(6)
C13 0.071(6) 0.097(4) 0.083(6) -0.012(4) 0.004(4) 0.044(4)
C10A 0.067(10) 0.111(10) 0.100(10) -0.037(9) 0.016(7) 0.016(8)
C9A 0.048(8) 0.072(7) 0.075(8) 0.005(5) -0.012(5) 0.048(5)
N2A 0.084(9) 0.083(8) 0.105(9) -0.022(7) 0.016(7) 0.026(6)
C11A 0.080(8) 0.116(9) 0.108(10) -0.042(7) 0.033(7) 0.018(7)
C12A 0.071(10) 0.110(10) 0.109(8) -0.032(8) 0.017(7) 0.021(8)
C13A 0.056(8) 0.087(7) 0.084(8) -0.008(6) -0.004(6) 0.042(6)
O1W 0.160(8) 0.160(8) 0.109(9) 0.000 0.000 0.080(4)

loop_
_atom_type_symbol
_atom_type_description
_atom_type_scat_dispersion_real
_atom_type_scat_dispersion_imag
_atom_type_scat_source
C C 0.0033 0.0016 'International Tables Vol C Tables 4.2.6.8 and 6.1.1.4'
H H 0.0000 0.0000 'International Tables Vol C Tables 4.2.6.8 and 6.1.1.4'
Fe Fe 0.3463 0.8444 'International Tables Vol C Tables 4.2.6.8 and 6.1.1.4'
N N 0.0061 0.0033 'International Tables Vol C Tables 4.2.6.8 and 6.1.1.4'
O O 0.0106 0.0060 'International Tables Vol C Tables 4.2.6.8 and 6.1.1.4'

loop_
_geom_angle_atom_site_label_1
_geom_angle_atom_site_label_2
_geom_angle_atom_site_label_3
_geom_angle
_geom_angle_site_symmetry_1
_geom_angle_site_symmetry_3
O2 Fe1 O2 92.13(10) 3_565 2_665
O2 Fe1 O2 92.13(10) 3_565 .
O2 Fe1 O2 92.13(10) 2_665 .
O2 Fe1 O1 86.90(9) 3_565 3_565
O2 Fe1 O1 93.31(10) 2_665 3_565
O2 Fe1 O1 174.50(9) . 3_565
O2 Fe1 O1 174.50(10) 3_565 2_665
O2 Fe1 O1 86.90(9) 2_665 2_665
O2 Fe1 O1 93.32(10) . 2_665
O1 Fe1 O1 87.76(11) 3_565 2_665
O2 Fe1 O1 93.32(10) 3_565 .
O2 Fe1 O1 174.50(9) 2_665 .
O2 Fe1 O1 86.90(9) . .
O1 Fe1 O1 87.76(11) 3_565 .
O1 Fe1 O1 87.75(11) 2_665 .
C6 O1 Fe1 128.2(2) . .
C8 O2 Fe1 128.6(2) . .
C1 C2 C5 120.0 . .
C1 C2 H2 120.0 . .
C5 C2 H2 120.0 . .
N1 C1 C2 120.0 . .
N1 C1 H1 120.0 . .
C2 C1 H1 120.0 . .
C3 N1 C1 120.0 . .
C4 C3 N1 120.0 . .
C4 C3 H3 120.0 . .
N1 C3 H3 120.0 . .
C3 C4 C5 120.0 . .
C3 C4 H4 120.0 . .
C5 C4 H4 120.0 . .
C4 C5 C2 120.0 . .
C4 C5 C6 120.4(10) . .
C2 C5 C6 119.6(10) . .
C1A N1A C5A 120.0 . .
N1A C1A C2A 120.0 . .
N1A C1A H1A 120.0 . .
C2A C1A H1A 120.0 . .
C3A C2A C1A 120.0 . .
C3A C2A H2A 120.0 . .
C1A C2A H2A 120.0 . .
C4A C3A C2A 120.0 . .
C4A C3A H3A 120.0 . .
C2A C3A H3A 120.0 . .
C3A C4A C5A 120.0 . .
C3A C4A H4A 120.0 . .
C5A C4A H4A 120.0 . .
C4A C5A N1A 120.0 . .
C4A C5A C6 122.2(7) . .
N1A C5A C6 117.8(7) . .
O1 C6 C7 124.4(3) . .
O1 C6 C5A 111.7(5) . .
C7 C6 C5A 123.9(5) . .
O1 C6 C5 119.0(7) . .
C7 C6 C5 116.5(7) . .
C6 C7 C8 124.1(3) . .
C6 C7 H7 118.0 . .
C8 C7 H7 118.0 . .
O2 C8 C7 124.4(3) . .
O2 C8 C9 116.2(7) . .
C7 C8 C9 119.2(7) . .
O2 C8 C9A 112.7(13) . .
C7 C8 C9A 122.3(14) . .
C11 N2 C12 116.4(14) . .
C10 C9 C13 116.3(14) . .
C10 C9 C8 123.9(13) . .
C13 C9 C8 119.7(12) . .
C9 C10 C11 113.1(15) . .
C9 C10 H10 123.4 . .
C11 C10 H10 123.4 . .
N2 C11 C10 132.6(16) . .
N2 C11 C12 35.0(8) . .
C10 C11 C12 97.8(11) . .
N2 C11 H11 113.7 . .
C10 C11 H11 113.7 . .
C12 C11 H11 148.3 . .
N2 C12 C13 122.4(12) . .
N2 C12 C11 28.7(7) . .
C13 C12 C11 93.8(10) . .
N2 C12 H12 118.8 . .
C13 C12 H12 118.8 . .
C11 C12 H12 147.4 . .
C9 C13 C12 118.1(13) . .
C9 C13 H13 120.9 . .
C12 C13 H13 120.9 . .
C12A C10A C11A 113(3) . .
C12A C10A H10A 123.5 . .
C11A C10A H10A 123.5 . .
C13A C9A N2A 123(3) . .
C13A C9A C8 119(3) . .
N2A C9A C8 119(2) . .
C11A N2A C9A 127(3) . .
N2A C11A C10A 105(2) . .
N2A C11A H11A 127.7 . .
C10A C11A H11A 127.7 . .
C10A C12A C13A 126(3) . .
C10A C12A H12A 116.9 . .
C13A C12A H12A 116.9 . .
C12A C13A C9A 122(3) . .
C12A C13A H13A 119.2 . .
C9A C13A H13A 119.2 . .

loop_
_geom_bond_atom_site_label_1
_geom_bond_atom_site_label_2
_geom_bond_distance
_geom_bond_site_symmetry_2
Fe1 O2 1.985(2) 3_565
Fe1 O2 1.985(2) 2_665
Fe1 O2 1.985(2) .
Fe1 O1 1.998(2) 3_565
Fe1 O1 1.998(2) 2_665
Fe1 O1 1.998(2) .
O1 C6 1.279(4) .
O2 C8 1.278(4) .
C2 C1 1.3900 .
C2 C5 1.3900 .
C2 H2 0.9300 .
C1 N1 1.3900 .
C1 H1 0.9300 .
N1 C3 1.3900 .
C3 C4 1.3900 .
C3 H3 0.9300 .
C4 C5 1.3900 .
C4 H4 0.9300 .
C5 C6 1.575(13) .
N1A C1A 1.3900 .
N1A C5A 1.3900 .
C1A C2A 1.3900 .
C1A H1A 0.9300 .
C2A C3A 1.3900 .
C2A H2A 0.9300 .
C3A C4A 1.3900 .
C3A H3A 0.9300 .
C4A C5A 1.3900 .
C4A H4A 0.9300 .
C5A C6 1.415(7) .
C6 C7 1.388(4) .
C7 C8 1.388(5) .
C7 H7 0.9300 .
C8 C9 1.490(17) .
C8 C9A 1.53(3) .
N2 C11 1.076(16) .
N2 C12 1.286(13) .
C9 C10 1.332(17) .
C9 C13 1.387(16) .
C10 C11 1.50(2) .
C10 H10 0.9300 .
C11 C12 2.01(2) .
C11 H11 0.9300 .
C12 C13 1.442(18) .
C12 H12 0.9300 .
C13 H13 0.9300 .
C10A C12A 1.29(3) .
C10A C11A 1.92(4) .
C10A H10A 0.9300 .
C9A C13A 1.31(3) .
C9A N2A 1.39(3) .
N2A C11A 1.28(4) .
C11A H11A 0.9300 .
C12A C13A 1.30(3) .
C12A H12A 0.9300 .
C13A H13A 0.9300 .
